data_7160366
loop_
_publ_author_name
'Toman, Daniel'
'Nemec, Ivan'
'Kurka, Ond\<rej'
'Pribylka, Adam'
'Canka\<r, Petr'

_publ_section_title
;
 Axially chiral dimethylaminobenzimidazoles and their preliminary
 evaluation as acyl-transfer reagents
;
_journal_name_full 'Organic &amp; Biomolecular Chemistry'
_journal_paper_doi 10.1039/D4OB02052A
_journal_year 2025
_chemical_formula_moiety 'C23 H24 N4, C2 H6 O'
_chemical_formula_sum 'C25 H30 N4 O'
_chemical_formula_weight 402.53
_space_group_crystal_system monoclinic
_space_group_IT_number 4
_space_group_name_Hall 'P 2yb'
_space_group_name_H-M_alt 'P 1 21 1'
_atom_sites_solution_hydrogens geom
_atom_sites_solution_primary dual
_audit_creation_date 2024-11-26
_audit_creation_method
;
Olex2 1.3-ac4
(compiled 2020.11.27 svn.r5f609507 for Rigaku Oxford Diffraction, GUI svn.r6214)
;
_audit_update_record
;
2024-12-02 deposited with the CCDC.	2025-02-06 downloaded from the CCDC.
;
_cell_angle_alpha 90
_cell_angle_beta 93.455(2)
_cell_angle_gamma 90
_cell_formula_units_Z 2
_cell_length_a 7.4550(2)
_cell_length_b 13.9094(2)
_cell_length_c 10.4634(2)
_cell_measurement_reflns_used 13763
_cell_measurement_temperature 89.9(4)
_cell_measurement_theta_max 68.2460
_cell_measurement_theta_min 4.2150
_cell_volume 1083.03(4)
_computing_cell_refinement 'CrysAlisPro 1.171.43.115a (Rigaku OD, 2024)'
_computing_data_collection 'CrysAlisPro system (CCD 42.57a 64-bit (release 20-05-2022))'
_computing_data_reduction 'CrysAlisPro 1.171.43.115a (Rigaku OD, 2024)'
_computing_molecular_graphics 'Olex2 1.3-ac4 (Dolomanov et al., 2009)'
_computing_publication_material 'Olex2 1.3-ac4 (Dolomanov et al., 2009)'
_computing_structure_refinement 'SHELXL 2016/6 (Sheldrick, 2015)'
_computing_structure_solution 'SHELXT 2014/4 (Sheldrick, 2014)'
_diffrn_ambient_environment N~2~
_diffrn_ambient_temperature 89.9(4)
_diffrn_detector 'Hybrid Pixel Array Detector'
_diffrn_detector_area_resol_mean 10.0000
_diffrn_detector_type HyPix3000
_diffrn_measured_fraction_theta_full 1.000
_diffrn_measured_fraction_theta_max 0.992
_diffrn_measurement_details
;
List of Runs (angles in degrees, time in seconds):

  # Type    Start    End  Width  t~exp~   \w     \q     \k     \f   Frames
#--------------------------------------------------------------------------
  1  \w    -53.00 -24.00   0.50    2.00    --  -42.75 136.00 -45.00   58
  2  \w    -91.00 -57.00   0.50    2.00    --  -42.75 136.00 -45.00   68
  3  \w    -64.00 -24.00   0.50    2.00    --  -42.75 133.00 136.00   80
  4  \w     34.00  99.00   0.50    2.00    --   44.32-136.00-110.00  130
  5  \w     31.00  58.00   0.50    2.00    --   44.32-133.00  67.00   54
  6  \w    -99.00 -74.00   0.50    6.20    --  -93.31 136.00 -45.00   50
  7  \w   -130.00-105.00   0.50    6.20    --  -93.31-136.00-110.00   50
  8  \w    -94.00 -67.00   0.50    6.20    --  -93.31 133.00 136.00   54
  9  \w     74.00 108.00   0.50    6.20    --   94.87-133.00  67.00   68
 10  \w     94.00 121.00   0.50    6.20    --   94.87 136.00 -45.00   54
 11  \w     90.00 115.00   0.50    6.20    --   94.87 133.00 136.00   50
 12  \w     66.00 120.00   0.50    6.20    --   94.87-136.00-110.00  108
 13  \w    -55.00 -16.00   0.50    2.00    --   -4.00 129.00  56.70   78
 14  \w    -35.00 -10.00   0.50    2.00    --    8.00 118.00-127.58   50
 15  \w    -12.00  14.00   0.50    2.00    --   20.00 100.00  62.69   52
 16  \w     -9.00  16.00   0.50    2.00    --   24.00 101.00-126.93   50
 17  \w      4.00  29.00   0.50    2.00    --   36.00  96.00  82.18   50
 18  \w      5.00  30.00   0.50    2.00    --   36.00  94.00  32.07   50
 19  \w      4.00  30.00   0.50    2.00    --   36.00  96.00-162.82   52
 20  \w      4.00  29.00   0.50    2.00    --   36.00  95.00 134.90   50
 21  \w      4.00  29.00   0.50    2.00    --   36.00  96.00 -18.87   50
 22  \w     12.00  39.00   0.50    2.00    --   40.00  89.00 169.33   54
 23  \w     12.00  37.00   0.50    2.00    --   40.00  85.00   3.07   50
 24  \w     11.00  36.00   0.50    2.00    --   40.00  89.00 -99.97   50
 25  \w     11.00  36.00   0.50    2.00    --   40.00  87.00 141.78   50
 26  \w     10.00  35.00   0.50    2.00    --   40.00  90.00 -57.31   50
 27  \w     11.00  36.00   0.50    2.00    --   40.00  89.00 -78.98   50
 28  \w      9.00  34.00   0.50    2.00    --   40.00  93.00-147.87   50
 29  \w     17.00  42.00   0.50    2.00    --   44.00  83.00-148.67   50
 30  \w     15.00  40.00   0.50    2.00    --   44.00  89.00-134.86   50
 31  \w     15.00  40.00   0.50    2.00    --   44.00  88.00 -96.06   50
 32  \w     14.00  39.00   0.50    2.00    --   44.00  92.00 139.30   50
 33  \w     17.00  42.00   0.50    2.00    --   44.00  83.00 -47.86   50
 34  \w     14.00  39.00   0.50    2.00    --   44.32  92.00  71.29   50
 35  \w     16.00  41.00   0.50    2.00    --   44.32  87.00   2.61   50
 36  \w     83.00 108.00   0.50    2.00    --   44.32  77.00  60.00   50
 37  \w     21.00  52.00   0.50    2.00    --   44.32  77.00  60.00   62
 38  \w     23.00  50.00   0.50    2.00    --   48.00  76.00 -79.87   54
 39  \w    -49.00 -24.00   0.50    2.00    --  -48.00 -72.00  50.87   50
 40  \w     90.00 120.00   0.50    2.00    --   52.00  77.00 -56.07   60
 41  \w    -54.00 -28.00   0.50    2.00    --  -52.00 -73.00-176.65   52
 42  \w    -55.00 -28.00   0.50    2.00    --  -52.00 -73.00 102.57   54
 43  \w     28.00  53.00   0.50    2.00    --   52.00  77.00 -56.07   50
 44  \w   -117.00 -92.00   0.50    2.00    --  -52.00 -73.00-176.65   50
 45  \w   -105.00 -77.00   0.50    2.00    --  -52.00 -73.00 102.57   56
 46  \w    -58.00 -29.00   0.50    2.00    --  -52.00 -70.00 -57.03   58
 47  \w   -121.00 -90.00   0.50    2.00    --  -56.00 -58.00  14.80   62
 48  \w   -121.00 -81.00   0.50    2.00    --  -56.00 -70.00-153.55   80
 49  \w     33.00  83.00   0.50    2.00    --   56.00  76.00 145.95  100
 50  \w    -87.00 -37.00   0.50    2.00    --  -56.00 -58.00  14.80  100
 51  \w    -58.00 -33.00   0.50    2.00    --  -56.00 -70.00-153.55   50
 52  \w   -121.00 -84.00   0.50    2.00    --  -60.00 -76.00 -68.59   74
 53  \w     35.00  62.00   0.50    2.00    --   60.00  77.00 179.02   54
 54  \w    -61.00 -35.00   0.50    2.00    --  -60.00 -76.00 -68.59   52
 55  \w    -75.00 -39.00   0.50    2.00    --  -64.00 -75.00 -76.03   72
 56  \w    -71.00 -41.00   0.50    2.00    --  -64.00 -69.00 -10.36   60
 57  \w    -67.00 -41.00   0.50    2.00    --  -64.00 -70.00 -25.82   52
 58  \w    -67.00 -42.00   0.50    2.00    --  -64.00 -68.00  58.45   50
 59  \w   -129.00-102.00   0.50    2.00    --  -64.00 -68.00  58.45   54
 60  \w    -64.00 -39.00   0.50    2.00    --  -64.00 -77.00 107.44   50
 61  \w    -70.00 -45.00   0.50    2.00    --  -68.00 -73.00  84.28   50
 62  \w   -123.00 -93.00   0.50    2.00    --  -68.00 -73.00  84.28   60
 63  \w    -68.00 -43.00   0.50    2.00    --  -68.00 -76.00 -23.89   50
 64  \w    -69.00 -44.00   0.50    2.00    --  -68.00 -72.00  32.01   50
 65  \w   -123.00 -96.00   0.50    2.00    --  -68.00 -72.00  32.01   54
 66  \w   -134.00 -81.00   0.50    6.20    --  -72.00 -76.00-125.62  106
 67  \w    -75.00 -48.00   0.50    6.20    --  -72.00 -76.00-144.20   54
 68  \w    -73.00 -47.00   0.50    6.20    --  -72.00 -76.00-125.62   52
 69  \w    -74.00 -47.00   0.50    6.20    --  -72.00 -76.00-169.18   54
 70  \w     51.00  80.00   0.50    6.20    --   72.00  76.00  59.95   58
 71  \w    -74.00 -47.00   0.50    6.20    --  -72.00 -76.00 168.48   54
 72  \w    -88.00 -61.00   0.50    6.20    --  -72.00 -66.00  71.70   54
 73  \w    -76.00 -51.00   0.50    6.20    --  -76.00 -77.00-154.44   50
 74  \w   -143.00-118.00   0.50    6.20    --  -76.00 -77.00-154.44   50
 75  \w    -87.00 -51.00   0.50    6.20    --  -76.00 -76.00 156.48   72
 76  \w   -141.00 -94.00   0.50    6.20    --  -76.00 -76.00 156.48   94
 77  \w    -91.00 -52.00   0.50    6.20    --  -76.00 -73.00 -92.06   78
 78  \w    -76.00 -51.00   0.50    6.20    --  -76.00 -75.00 129.24   50
 79  \w   -140.00-113.00   0.50    6.20    --  -76.00 -75.00 129.24   54
 80  \w    -88.00 -58.00   0.50    6.20    --  -80.00 -76.00 151.33   60
 81  \w    -87.00 -60.00   0.50    6.20    --  -80.00 -62.00 -12.97   54
 82  \w    -92.00 -55.00   0.50    6.20    --  -80.00 -75.00 -98.30   74
 83  \w   -136.00-109.00   0.50    6.20    --  -80.00 -75.00 -98.30   54
 84  \w    -87.00 -61.00   0.50    6.20    --  -84.00 -71.00 -64.57   52
 85  \w   -143.00-116.00   0.50    6.20    --  -84.00 -71.00 -64.57   54
 86  \w    -91.00 -59.00   0.50    6.20    --  -84.00 -75.00  48.20   64
 87  \w   -106.00 -62.00   0.50    6.20    --  -84.00 -67.00-148.56   88
 88  \w   -147.00 -94.00   0.50    6.20    --  -84.00 -75.00 117.07  106
 89  \w     61.00  96.00   0.50    6.20    --   84.00  72.00 110.38   70
 90  \w   -117.00 -61.00   0.50    6.20    --  -84.00 -69.00 -23.68  112
 91  \w    -88.00 -61.00   0.50    6.20    --  -84.00 -75.00 117.07   54
 92  \w   -141.00 -65.00   0.50    6.20    --  -88.00 -69.00-178.02  152
 93  \w    -96.00 -63.00   0.50    6.20    --  -88.00 -76.00-114.41   66
 94  \w   -146.00 -63.00   0.50    6.20    --  -88.00 -77.00 -26.97  166
 95  \w   -157.00 -99.00   0.50    6.20    --  -93.31-117.00 -90.00  116
 96  \w    -94.00 -68.00   0.50    6.20    --  -93.31 -77.00 115.03   52
 97  \w   -138.00 -71.00   0.50    6.20    --  -93.31 -72.00 -43.77  134
 98  \w   -122.00 -68.00   0.50    6.20    --  -93.31 -77.00  30.00  108
 99  \w    -54.00 -23.00   0.50    6.20    --  -93.31  96.00 120.00   62
100  \w   -100.00 -70.00   0.50    6.20    --  -93.31 -72.00  18.73   60
101  \w   -104.00 -55.00   0.50    6.20    --  -93.31  96.00 120.00   98
102  \w   -148.00-113.00   0.50    6.20    --  -93.31 -72.00  18.73   70
103  \w   -151.00-115.00   0.50    6.20    --  -93.31 -77.00 115.03   72
104  \w    -90.00 -24.00   0.50    6.20    --  -93.31  96.00 150.00  132
105  \w   -160.00 -70.00   0.50    6.20    --  -93.31 -72.00  79.60  180
106  \w   -104.00 -25.00   0.50    6.20    --  -93.31  96.00 -30.00  158
107  \w   -148.00-121.00   0.50    6.20    --  -93.31 -77.00-150.00   54
108  \w   -123.00 -68.00   0.50    6.20    --  -93.31 -77.00 150.00  110
109  \w    -80.00 -55.00   0.50    6.20    --  -93.31  68.00  90.00   50
110  \w   -159.00-129.00   0.50    6.20    --  -93.31 -77.00 150.00   60
111  \w   -137.00-112.00   0.50    6.20    --  -93.31-133.00  67.00   50
112  \w    -93.00 -68.00   0.50    6.20    --  -93.31 -77.00 -69.15   50
113  \w   -157.00 -68.00   0.50    6.20    --  -93.31 -77.00  60.00  178
114  \w   -146.00 -68.00   0.50    6.20    --  -93.31 -77.00   0.00  156
115  \w   -111.00 -71.00   0.50    6.20    --  -93.31 -77.00-150.00   80
116  \w    -82.00 -34.00   0.50    6.20    --  -93.31  77.00 -60.00   96
117  \w   -139.00-112.00   0.50    6.20    --  -93.31 -77.00 -69.15   54
118  \w     97.00 124.00   0.50    6.20    --   94.87  77.00 -30.00   54
119  \w     71.00 157.00   0.50    6.20    --   94.87  77.00-120.00  172
120  \w    111.00 136.00   0.50    6.20    --   94.87  59.00 -60.00   50
121  \w     80.00 106.00   0.50    6.20    --   94.87  59.00 -60.00   52
122  \w     72.00 159.00   0.50    6.20    --   94.87  77.00  90.00  174
123  \w     70.00  96.00   0.50    6.20    --   94.87  77.00-180.00   52
124  \w     74.00 159.00   0.50    6.20    --   94.87  77.00 -90.00  170
125  \w     91.00 162.00   0.50    6.20    --   94.87  59.00-180.00  142
126  \w     29.00  56.00   0.50    6.20    --   94.87 -50.00 -60.00   54
127  \w     29.00  80.00   0.50    6.20    --   94.87 -68.00 -90.00  102
128  \w     30.00  57.00   0.50    6.20    --   94.87 -68.00-120.00   54
129  \w     96.00 157.00   0.50    6.20    --   94.87  77.00-150.00  122
130  \w     29.00  56.00   0.50    6.20    --   94.87 -50.00  90.00   54
131  \w     29.00  56.00   0.50    6.20    --   94.87 -50.00  60.00   54
132  \w     31.00  56.00   0.50    6.20    --   94.87 -50.00  30.00   50
133  \w     44.00  91.00   0.50    6.20    --   94.87 -77.00   0.00   94
134  \w     71.00 118.00   0.50    6.20    --   94.87  77.00  60.00   94
135  \w    125.00 158.00   0.50    6.20    --   94.87  68.00 120.00   66
136  \w     73.00 106.00   0.50    6.20    --   94.87  68.00 120.00   66
137  \w     40.00  80.00   0.50    6.20    --   94.87 -68.00  60.00   80
138  \w     42.00  67.00   0.50    6.20    --   94.87 -59.00-180.00   50
139  \w    119.00 146.00   0.50    6.20    --   94.87  42.00 150.00   54
140  \w     77.00 104.00   0.50    6.20    --   94.87-117.00 -90.00   54
141  \w    120.00 156.00   0.50    6.20    --   94.87  68.00  60.00   72
142  \w    134.00 159.00   0.50    6.20    --   94.87  68.00  30.00   50
143  \w     40.00  74.00   0.50    6.20    --   94.87-117.00 -90.00   68
144  \w     73.00 100.00   0.50    6.20    --   94.87  68.00  60.00   54
145  \w     76.00 103.00   0.50    6.20    --   94.87  68.00  30.00   54
;
_diffrn_measurement_device 'four-circle diffractometer'
_diffrn_measurement_device_type 'XtaLAB Synergy, Single source at home/near, HyPix3000'
_diffrn_measurement_method '\w scans'
_diffrn_orient_matrix_type 'CrysAlisPro convention (1999,Acta A55,543-557)'
_diffrn_orient_matrix_UB_11 0.0057336000
_diffrn_orient_matrix_UB_12 -0.0230787000
_diffrn_orient_matrix_UB_13 -0.1437092000
_diffrn_orient_matrix_UB_21 0.0019713000
_diffrn_orient_matrix_UB_22 0.1083184000
_diffrn_orient_matrix_UB_23 -0.0306487000
_diffrn_orient_matrix_UB_31 0.2069078000
_diffrn_orient_matrix_UB_32 -0.0004975000
_diffrn_orient_matrix_UB_33 0.0131615000
_diffrn_radiation_monochromator mirror
_diffrn_radiation_probe x-ray
_diffrn_radiation_type 'Cu K\a'
_diffrn_radiation_wavelength 1.54184
_diffrn_reflns_av_R_equivalents 0.0509
_diffrn_reflns_av_unetI/netI 0.0296
_diffrn_reflns_Laue_measured_fraction_full 1.000
_diffrn_reflns_Laue_measured_fraction_max 0.992
_diffrn_reflns_limit_h_max 8
_diffrn_reflns_limit_h_min -7
_diffrn_reflns_limit_k_max 16
_diffrn_reflns_limit_k_min -16
_diffrn_reflns_limit_l_max 12
_diffrn_reflns_limit_l_min -12
_diffrn_reflns_number 23167
_diffrn_reflns_point_group_measured_fraction_full 0.999
_diffrn_reflns_point_group_measured_fraction_max 0.989
_diffrn_reflns_theta_full 67.684
_diffrn_reflns_theta_max 68.642
_diffrn_reflns_theta_min 4.233
_diffrn_source 'micro-focus sealed X-ray tube'
_diffrn_source_type 'PhotonJet (Cu) X-ray Source'
_exptl_absorpt_coefficient_mu 0.603
_exptl_absorpt_correction_T_max 1.00000
_exptl_absorpt_correction_T_min 0.78183
_exptl_absorpt_correction_type multi-scan
_exptl_absorpt_process_details
;
CrysAlisPro 1.171.43.115a (Rigaku Oxford Diffraction, 2024)
Empirical absorption correction using spherical harmonics,
implemented in SCALE3 ABSPACK scaling algorithm.
;
_exptl_crystal_colour colourless
_exptl_crystal_colour_primary colourless
_exptl_crystal_density_diffrn 1.234
_exptl_crystal_description prism
_exptl_crystal_F_000 432
_exptl_crystal_size_max 0.23
_exptl_crystal_size_mid 0.12
_exptl_crystal_size_min 0.09
_refine_diff_density_max 0.179
_refine_diff_density_min -0.216
_refine_diff_density_rms 0.047
_refine_ls_abs_structure_details
;
 Flack x determined using 1698 quotients [(I+)-(I-)]/[(I+)+(I-)]
 (Parsons, Flack and Wagner, Acta Cryst. B69 (2013) 249-259).
;
_refine_ls_abs_structure_Flack -0.17(13)
_refine_ls_extinction_method none
_refine_ls_goodness_of_fit_ref 1.048
_refine_ls_hydrogen_treatment constr
_refine_ls_matrix_type full
_refine_ls_number_parameters 275
_refine_ls_number_reflns 3941
_refine_ls_number_restraints 1
_refine_ls_restrained_S_all 1.048
_refine_ls_R_factor_all 0.0382
_refine_ls_R_factor_gt 0.0366
_refine_ls_shift/su_max 0.000
_refine_ls_shift/su_mean 0.000
_refine_ls_structure_factor_coef Fsqd
_refine_ls_weighting_details 'w=1/[\s^2^(Fo^2^)+(0.0609P)^2^+0.1170P] where P=(Fo^2^+2Fc^2^)/3'
_refine_ls_weighting_scheme calc
_refine_ls_wR_factor_gt 0.0942
_refine_ls_wR_factor_ref 0.0952
_reflns_Friedel_coverage 0.908
_reflns_Friedel_fraction_full 0.997
_reflns_Friedel_fraction_max 0.985
_reflns_number_gt 3766
_reflns_number_total 3941
_reflns_threshold_expression 'I > 2\s(I)'
_cod_data_source_file d4ob02052a2.cif
_cod_data_source_block Sa5f
_cod_database_code 7160366
_shelx_shelxl_version_number 2016/6
_chemical_oxdiff_formula 'C H N O '
_chemical_oxdiff_usercomment 'DT B'
_shelx_space_group_comment
;
The symmetry employed for this shelxl refinement is uniquely defined
by the following loop, which should always be used as a source of
symmetry information in preference to the above space-group names.
They are only intended as comments.
;
_shelx_estimated_absorpt_t_max 0.948
_shelx_estimated_absorpt_t_min 0.874
_reflns_odcompleteness_completeness 99.95
_reflns_odcompleteness_iscentric 1
_reflns_odcompleteness_theta 66.97
_olex2_refinement_description
;
1. Fixed Uiso
 At 1.2 times of:
  All C(H) groups, All C(H,H) groups
 At 1.5 times of:
  All C(H,H,H) groups, All O(H) groups
2.a Secondary CH2 refined with riding coordinates:
 C23(H23A,H23B), C19(H19A,H19B), C20(H20A,H20B), C21(H21A,H21B), C22(H22A,H22B)
2.b Aromatic/amide H refined with riding coordinates:
 C2(H2), C3(H3), C4(H4), C5(H5), C11(H11), C12(H12), C13(H13), C15(H15),
 C16(H16), C17(H17)
2.c Idealised Me refined as rotating group:
 C24(H24A,H24B,H24C), C8(H8A,H8B,H8C), C9(H9A,H9B,H9C)
2.d Idealised tetrahedral OH refined as rotating group:
 O1(H1)
;
_olex2_submission_special_instructions 'No special instructions were received'
_oxdiff_exptl_absorpt_empirical_details
;
Empirical correction (ABSPACK) includes:
- Absorption correction using spherical harmonics
- Frame scaling
;
_oxdiff_exptl_absorpt_empirical_full_max 1.429
_oxdiff_exptl_absorpt_empirical_full_min 0.661

loop_
_space_group_symop_operation_xyz
'x, y, z'
'-x, y+1/2, -z'

loop_
_atom_site_label
_atom_site_type_symbol
_atom_site_fract_x
_atom_site_fract_y
_atom_site_fract_z
_atom_site_U_iso_or_equiv
_atom_site_adp_type
_atom_site_occupancy
_atom_site_site_symmetry_order
_atom_site_calc_flag
_atom_site_refinement_flags_posn
_atom_site_refinement_flags_adp
_atom_site_refinement_flags_occupancy
_atom_site_disorder_assembly
_atom_site_disorder_group
O1 O 0.8962(3) 0.69729(14) 0.08643(19) 0.0412(5) Uani 1 1 d . . . . .
H1 H 0.871368 0.658856 0.144717 0.062 Uiso 1 1 calc R U . . .
C23 C 0.7375(4) 0.7213(2) 0.0125(3) 0.0406(7) Uani 1 1 d . . . . .
H23A H 0.764336 0.774106 -0.046810 0.049 Uiso 1 1 calc R U . . .
H23B H 0.646988 0.745181 0.070282 0.049 Uiso 1 1 calc R U . . .
C24 C 0.6589(4) 0.6382(2) -0.0638(3) 0.0467(7) Uani 1 1 d . . . . .
H24A H 0.749757 0.611903 -0.118053 0.070 Uiso 1 1 calc R U . . .
H24B H 0.555049 0.660323 -0.117795 0.070 Uiso 1 1 calc R U . . .
H24C H 0.620670 0.588122 -0.005422 0.070 Uiso 1 1 calc R U . . .
N1 N 0.7366(3) 0.46931(13) 0.44106(18) 0.0236(4) Uani 1 1 d . . . . .
N2 N 0.7963(3) 0.56215(15) 0.27238(19) 0.0275(4) Uani 1 1 d . . . . .
N3 N 0.7228(3) 0.64260(15) 0.4615(2) 0.0350(5) Uani 1 1 d . . . . .
N4 N 0.3741(3) 0.52003(15) 0.40222(19) 0.0263(4) Uani 1 1 d . . . . .
C00B C 0.5080(3) 0.45857(16) 0.6079(2) 0.0252(5) Uani 1 1 d . . . . .
C1 C 0.7758(3) 0.40683(18) 0.3420(2) 0.0250(5) Uani 1 1 d . . . . .
C2 C 0.7776(3) 0.30707(18) 0.3350(2) 0.0309(6) Uani 1 1 d . . . . .
H2 H 0.751440 0.267903 0.405943 0.037 Uiso 1 1 calc R U . . .
C3 C 0.8198(4) 0.2678(2) 0.2181(2) 0.0361(6) Uani 1 1 d . . . . .
H3 H 0.822048 0.199912 0.208821 0.043 Uiso 1 1 calc R U . . .
C4 C 0.8588(4) 0.3254(2) 0.1145(3) 0.0364(6) Uani 1 1 d . . . . .
H4 H 0.888415 0.295938 0.036567 0.044 Uiso 1 1 calc R U . . .
C5 C 0.8554(3) 0.42494(19) 0.1227(2) 0.0309(6) Uani 1 1 d . . . . .
H5 H 0.882416 0.463918 0.051880 0.037 Uiso 1 1 calc R U . . .
C6 C 0.8110(3) 0.46599(17) 0.2381(2) 0.0257(5) Uani 1 1 d . . . . .
C7 C 0.7525(3) 0.56123(17) 0.3934(2) 0.0248(5) Uani 1 1 d . . . . .
C8 C 0.7178(5) 0.7322(2) 0.3894(3) 0.0464(8) Uani 1 1 d . . . . .
H8A H 0.839213 0.748196 0.365111 0.070 Uiso 1 1 calc R U . . .
H8B H 0.672910 0.783940 0.442507 0.070 Uiso 1 1 calc R U . . .
H8C H 0.638068 0.724878 0.312115 0.070 Uiso 1 1 calc R U . . .
C9 C 0.7565(4) 0.65265(18) 0.5968(2) 0.0327(6) Uani 1 1 d . . . . .
H9A H 0.790081 0.590092 0.634134 0.049 Uiso 1 1 calc R U . . .
H9B H 0.647875 0.676254 0.634735 0.049 Uiso 1 1 calc R U . . .
H9C H 0.854807 0.698482 0.614277 0.049 Uiso 1 1 calc R U . . .
C10 C 0.6806(3) 0.43656(16) 0.5626(2) 0.0237(5) Uani 1 1 d . . . . .
C11 C 0.8058(3) 0.38488(16) 0.6355(2) 0.0271(5) Uani 1 1 d . . . . .
H11 H 0.917040 0.369188 0.600840 0.033 Uiso 1 1 calc R U . . .
C12 C 0.7736(3) 0.35465(17) 0.7601(2) 0.0295(5) Uani 1 1 d . . . . .
H12 H 0.859363 0.316482 0.807928 0.035 Uiso 1 1 calc R U . . .
C13 C 0.6165(4) 0.38113(17) 0.8114(2) 0.0294(5) Uani 1 1 d . . . . .
H13 H 0.596719 0.364351 0.897439 0.035 Uiso 1 1 calc R U . . .
C14 C 0.4828(3) 0.43304(17) 0.7387(2) 0.0269(5) Uani 1 1 d . . . . .
C15 C 0.3216(3) 0.45994(17) 0.7960(2) 0.0306(5) Uani 1 1 d . . . . .
H15 H 0.304681 0.442976 0.882418 0.037 Uiso 1 1 calc R U . . .
C16 C 0.1920(3) 0.50991(19) 0.7272(3) 0.0317(6) Uani 1 1 d . . . . .
H16 H 0.087338 0.530309 0.767083 0.038 Uiso 1 1 calc R U . . .
C17 C 0.2117(3) 0.53162(17) 0.5975(3) 0.0298(6) Uani 1 1 d . . . . .
H17 H 0.118527 0.565686 0.551052 0.036 Uiso 1 1 calc R U . . .
C18 C 0.3622(3) 0.50495(16) 0.5356(2) 0.0253(5) Uani 1 1 d . . . . .
C19 C 0.2712(4) 0.5988(2) 0.3404(3) 0.0339(6) Uani 1 1 d . . . . .
H19A H 0.314200 0.662118 0.372842 0.041 Uiso 1 1 calc R U . . .
H19B H 0.141315 0.592621 0.353540 0.041 Uiso 1 1 calc R U . . .
C20 C 0.3092(4) 0.5855(2) 0.1999(3) 0.0371(6) Uani 1 1 d . . . . .
H20A H 0.419898 0.620085 0.179293 0.045 Uiso 1 1 calc R U . . .
H20B H 0.207668 0.609350 0.143253 0.045 Uiso 1 1 calc R U . . .
C21 C 0.3326(4) 0.4759(2) 0.1848(2) 0.0351(6) Uani 1 1 d . . . . .
H21A H 0.233481 0.448526 0.128940 0.042 Uiso 1 1 calc R U . . .
H21B H 0.448276 0.460891 0.147401 0.042 Uiso 1 1 calc R U . . .
C22 C 0.3291(3) 0.43575(18) 0.3211(2) 0.0301(5) Uani 1 1 d . . . . .
H22A H 0.208664 0.410337 0.337733 0.036 Uiso 1 1 calc R U . . .
H22B H 0.419137 0.383998 0.335848 0.036 Uiso 1 1 calc R U . . .

loop_
_atom_site_aniso_label
_atom_site_aniso_U_11
_atom_site_aniso_U_22
_atom_site_aniso_U_33
_atom_site_aniso_U_23
_atom_site_aniso_U_13
_atom_site_aniso_U_12
O1 0.0332(10) 0.0449(11) 0.0459(12) 0.0169(9) 0.0042(8) -0.0063(8)
C23 0.0370(16) 0.0378(15) 0.0474(16) 0.0121(12) 0.0066(12) 0.0025(12)
C24 0.0496(18) 0.0521(18) 0.0383(15) -0.0002(14) 0.0024(13) 0.0074(15)
N1 0.0222(10) 0.0226(10) 0.0264(10) 0.0015(8) 0.0042(8) 0.0015(8)
N2 0.0240(11) 0.0284(10) 0.0301(10) 0.0021(9) 0.0027(8) -0.0028(8)
N3 0.0489(14) 0.0222(10) 0.0336(12) 0.0002(9) -0.0018(9) 0.0012(10)
N4 0.0233(10) 0.0261(9) 0.0296(10) 0.0027(8) 0.0025(8) 0.0014(8)
C00B 0.0253(12) 0.0208(11) 0.0297(11) -0.0010(9) 0.0042(9) -0.0019(9)
C1 0.0197(12) 0.0276(12) 0.0279(12) -0.0004(9) 0.0034(9) 0.0028(9)
C2 0.0332(14) 0.0263(12) 0.0334(13) 0.0004(10) 0.0036(10) 0.0066(10)
C3 0.0425(16) 0.0309(13) 0.0346(13) -0.0025(11) -0.0004(11) 0.0114(12)
C4 0.0322(15) 0.0424(15) 0.0348(14) -0.0039(11) 0.0031(11) 0.0133(11)
C5 0.0254(13) 0.0395(14) 0.0282(12) 0.0014(10) 0.0037(10) 0.0052(10)
C6 0.0178(11) 0.0283(12) 0.0311(12) 0.0002(10) 0.0015(9) 0.0009(9)
C7 0.0220(12) 0.0228(11) 0.0295(12) 0.0019(10) 0.0002(9) -0.0005(9)
C8 0.072(2) 0.0241(12) 0.0426(17) 0.0028(12) -0.0039(14) 0.0018(13)
C9 0.0368(15) 0.0264(12) 0.0352(13) -0.0033(10) 0.0042(11) 0.0000(10)
C10 0.0252(12) 0.0210(11) 0.0252(11) -0.0003(9) 0.0045(9) -0.0028(9)
C11 0.0268(13) 0.0237(12) 0.0310(12) 0.0010(9) 0.0037(10) 0.0008(9)
C12 0.0320(13) 0.0255(11) 0.0305(12) 0.0007(10) -0.0015(10) -0.0005(11)
C13 0.0339(14) 0.0279(12) 0.0264(12) 0.0018(10) 0.0021(10) -0.0056(10)
C14 0.0274(13) 0.0246(11) 0.0288(12) -0.0024(9) 0.0034(10) -0.0053(9)
C15 0.0317(14) 0.0309(13) 0.0302(12) -0.0025(10) 0.0092(10) -0.0073(10)
C16 0.0264(13) 0.0326(12) 0.0371(14) -0.0037(11) 0.0098(10) -0.0024(11)
C17 0.0210(12) 0.0280(13) 0.0406(14) -0.0014(10) 0.0049(10) 0.0001(9)
C18 0.0215(11) 0.0228(11) 0.0318(13) -0.0006(10) 0.0024(9) -0.0018(9)
C19 0.0262(14) 0.0355(13) 0.0400(15) 0.0075(11) 0.0023(11) 0.0075(10)
C20 0.0312(15) 0.0440(16) 0.0359(15) 0.0102(12) 0.0007(11) 0.0022(12)
C21 0.0270(13) 0.0454(15) 0.0328(13) 0.0006(12) 0.0023(10) -0.0007(11)
C22 0.0255(13) 0.0320(13) 0.0328(13) -0.0023(10) 0.0025(10) -0.0025(10)

loop_
_atom_type_symbol
_atom_type_description
_atom_type_scat_dispersion_real
_atom_type_scat_dispersion_imag
_atom_type_scat_source
C C 0.0181 0.0091 'International Tables Vol C Tables 4.2.6.8 and 6.1.1.4'
H H 0.0000 0.0000 'International Tables Vol C Tables 4.2.6.8 and 6.1.1.4'
N N 0.0311 0.0180 'International Tables Vol C Tables 4.2.6.8 and 6.1.1.4'
O O 0.0492 0.0322 'International Tables Vol C Tables 4.2.6.8 and 6.1.1.4'

loop_
_geom_angle_atom_site_label_1
_geom_angle_atom_site_label_2
_geom_angle_atom_site_label_3
_geom_angle
_geom_angle_site_symmetry_1
_geom_angle_site_symmetry_3
_geom_angle_publ_flag
C23 O1 H1 109.5 . . ?
O1 C23 H23A 108.9 . . ?
O1 C23 H23B 108.9 . . ?
O1 C23 C24 113.3(2) . . ?
H23A C23 H23B 107.7 . . ?
C24 C23 H23A 108.9 . . ?
C24 C23 H23B 108.9 . . ?
C23 C24 H24A 109.5 . . ?
C23 C24 H24B 109.5 . . ?
C23 C24 H24C 109.5 . . ?
H24A C24 H24B 109.5 . . ?
H24A C24 H24C 109.5 . . ?
H24B C24 H24C 109.5 . . ?
C1 N1 C10 123.00(18) . . ?
C7 N1 C1 106.35(18) . . ?
C7 N1 C10 130.53(19) . . ?
C7 N2 C6 105.36(19) . . ?
C7 N3 C8 116.1(2) . . ?
C7 N3 C9 125.1(2) . . ?
C9 N3 C8 115.3(2) . . ?
C18 N4 C19 118.9(2) . . ?
C18 N4 C22 115.03(19) . . ?
C19 N4 C22 104.22(19) . . ?
C10 C00B C14 115.8(2) . . ?
C10 C00B C18 126.0(2) . . ?
C14 C00B C18 118.3(2) . . ?
N1 C1 C6 105.5(2) . . ?
C2 C1 N1 131.5(2) . . ?
C2 C1 C6 122.9(2) . . ?
C1 C2 H2 121.9 . . ?
C1 C2 C3 116.1(2) . . ?
C3 C2 H2 121.9 . . ?
C2 C3 H3 119.1 . . ?
C2 C3 C4 121.8(3) . . ?
C4 C3 H3 119.1 . . ?
C3 C4 H4 119.4 . . ?
C5 C4 C3 121.3(3) . . ?
C5 C4 H4 119.4 . . ?
C4 C5 H5 121.0 . . ?
C4 C5 C6 118.0(2) . . ?
C6 C5 H5 121.0 . . ?
N2 C6 C1 110.1(2) . . ?
N2 C6 C5 130.1(2) . . ?
C5 C6 C1 119.8(2) . . ?
N2 C7 N1 112.7(2) . . ?
N2 C7 N3 123.3(2) . . ?
N3 C7 N1 124.1(2) . . ?
N3 C8 H8A 109.5 . . ?
N3 C8 H8B 109.5 . . ?
N3 C8 H8C 109.5 . . ?
H8A C8 H8B 109.5 . . ?
H8A C8 H8C 109.5 . . ?
H8B C8 H8C 109.5 . . ?
N3 C9 H9A 109.5 . . ?
N3 C9 H9B 109.5 . . ?
N3 C9 H9C 109.5 . . ?
H9A C9 H9B 109.5 . . ?
H9A C9 H9C 109.5 . . ?
H9B C9 H9C 109.5 . . ?
C00B C10 N1 122.8(2) . . ?
C11 C10 N1 115.7(2) . . ?
C11 C10 C00B 121.5(2) . . ?
C10 C11 H11 119.2 . . ?
C10 C11 C12 121.6(2) . . ?
C12 C11 H11 119.2 . . ?
C11 C12 H12 120.6 . . ?
C13 C12 C11 118.8(2) . . ?
C13 C12 H12 120.6 . . ?
C12 C13 H13 119.4 . . ?
C12 C13 C14 121.2(2) . . ?
C14 C13 H13 119.4 . . ?
C13 C14 C00B 120.7(2) . . ?
C13 C14 C15 119.5(2) . . ?
C15 C14 C00B 119.9(2) . . ?
C14 C15 H15 120.0 . . ?
C16 C15 C14 120.1(2) . . ?
C16 C15 H15 120.0 . . ?
C15 C16 H16 119.7 . . ?
C15 C16 C17 120.5(2) . . ?
C17 C16 H16 119.7 . . ?
C16 C17 H17 119.0 . . ?
C18 C17 C16 122.0(2) . . ?
C18 C17 H17 119.0 . . ?
N4 C18 C00B 119.6(2) . . ?
C17 C18 N4 121.5(2) . . ?
C17 C18 C00B 118.9(2) . . ?
N4 C19 H19A 111.3 . . ?
N4 C19 H19B 111.3 . . ?
N4 C19 C20 102.2(2) . . ?
H19A C19 H19B 109.2 . . ?
C20 C19 H19A 111.3 . . ?
C20 C19 H19B 111.3 . . ?
C19 C20 H20A 110.9 . . ?
C19 C20 H20B 110.9 . . ?
C19 C20 C21 104.3(2) . . ?
H20A C20 H20B 108.9 . . ?
C21 C20 H20A 110.9 . . ?
C21 C20 H20B 110.9 . . ?
C20 C21 H21A 110.8 . . ?
C20 C21 H21B 110.8 . . ?
H21A C21 H21B 108.9 . . ?
C22 C21 C20 104.8(2) . . ?
C22 C21 H21A 110.8 . . ?
C22 C21 H21B 110.8 . . ?
N4 C22 C21 103.3(2) . . ?
N4 C22 H22A 111.1 . . ?
N4 C22 H22B 111.1 . . ?
C21 C22 H22A 111.1 . . ?
C21 C22 H22B 111.1 . . ?
H22A C22 H22B 109.1 . . ?

loop_
_geom_bond_atom_site_label_1
_geom_bond_atom_site_label_2
_geom_bond_distance
_geom_bond_site_symmetry_2
_geom_bond_publ_flag
O1 H1 0.8400 . ?
O1 C23 1.414(4) . ?
C23 H23A 0.9900 . ?
C23 H23B 0.9900 . ?
C23 C24 1.504(4) . ?
C24 H24A 0.9800 . ?
C24 H24B 0.9800 . ?
C24 H24C 0.9800 . ?
N1 C1 1.397(3) . ?
N1 C7 1.380(3) . ?
N1 C10 1.436(3) . ?
N2 C6 1.391(3) . ?
N2 C7 1.327(3) . ?
N3 C7 1.363(3) . ?
N3 C8 1.457(3) . ?
N3 C9 1.429(3) . ?
N4 C18 1.419(3) . ?
N4 C19 1.466(3) . ?
N4 C22 1.474(3) . ?
C00B C10 1.431(3) . ?
C00B C14 1.437(3) . ?
C00B C18 1.440(3) . ?
C1 C2 1.390(4) . ?
C1 C6 1.401(3) . ?
C2 H2 0.9500 . ?
C2 C3 1.393(4) . ?
C3 H3 0.9500 . ?
C3 C4 1.393(4) . ?
C4 H4 0.9500 . ?
C4 C5 1.388(4) . ?
C5 H5 0.9500 . ?
C5 C6 1.393(3) . ?
C8 H8A 0.9800 . ?
C8 H8B 0.9800 . ?
C8 H8C 0.9800 . ?
C9 H9A 0.9800 . ?
C9 H9B 0.9800 . ?
C9 H9C 0.9800 . ?
C10 C11 1.373(3) . ?
C11 H11 0.9500 . ?
C11 C12 1.404(3) . ?
C12 H12 0.9500 . ?
C12 C13 1.368(4) . ?
C13 H13 0.9500 . ?
C13 C14 1.415(4) . ?
C14 C15 1.425(4) . ?
C15 H15 0.9500 . ?
C15 C16 1.361(4) . ?
C16 H16 0.9500 . ?
C16 C17 1.407(4) . ?
C17 H17 0.9500 . ?
C17 C18 1.379(3) . ?
C19 H19A 0.9900 . ?
C19 H19B 0.9900 . ?
C19 C20 1.525(4) . ?
C20 H20A 0.9900 . ?
C20 H20B 0.9900 . ?
C20 C21 1.544(4) . ?
C21 H21A 0.9900 . ?
C21 H21B 0.9900 . ?
C21 C22 1.534(4) . ?
C22 H22A 0.9900 . ?
C22 H22B 0.9900 . ?
